data_4334586
loop_
_publ_author_name
'Mei Zhang'
'Wen-Juan Ma'
'Chun-Ting He'
'Long Jiang'
'Tong-Bu Lu'

_publ_section_title
;
 Highly Selective Recognition and Fluorescence Imaging of Adenosine
 Polyphosphates in Aqueous Solution
;
_journal_name_full 'Inorganic Chemistry'
_journal_page_first 4873
_journal_page_last 4879
_journal_paper_doi 10.1021/ic302435g
_journal_volume 52
_journal_year 2013
_chemical_formula_sum 'C54 H81 N10 O26 P2 Zn2'
_chemical_formula_weight 1478.97
_chemical_name_systematic
; 
 ? 
;
_space_group_IT_number 2
_symmetry_cell_setting triclinic
_symmetry_space_group_name_Hall '-P 1'
_symmetry_space_group_name_H-M 'P -1'
_atom_sites_solution_hydrogens geom
_atom_sites_solution_primary direct
_atom_sites_solution_secondary difmap
_audit_creation_method
;
CrysAlisPro, Oxford Diffraction Ltd.,
Version 1.171.35.19 (release 27-10-2011 CrysAlis171 .NET)
(compiled Oct 27 2011,15:02:11)
;
_cell_angle_alpha 67.193(4)
_cell_angle_beta 81.538(3)
_cell_angle_gamma 82.204(4)
_cell_formula_units_Z 2
_cell_length_a 10.6866(4)
_cell_length_b 17.8276(9)
_cell_length_c 19.8301(8)
_cell_measurement_reflns_used 7013
_cell_measurement_temperature 123(2)
_cell_measurement_theta_max 65.3367
_cell_measurement_theta_min 2.6966
_cell_volume 3431.8(3)
_computing_cell_refinement 'Bruker FRAMBO'
_computing_data_collection 'Bruker FRAMBO'
_computing_data_reduction 'Bruker SAINT'
_computing_molecular_graphics 'Bruker SHELXTL'
_computing_publication_material 'Bruker SHELXTL'
_computing_structure_refinement 'SHELXL-97 (Sheldrick, 1997)'
_computing_structure_solution 'SHELXS-97 (Sheldrick, 1990)'
_diffrn_ambient_temperature 123(2)
_diffrn_detector_area_resol_mean 10.5058
_diffrn_measured_fraction_theta_full 0.960
_diffrn_measured_fraction_theta_max 0.960
_diffrn_measurement_device_type 'Xcalibur, Atlas, Gemini ultra'
_diffrn_measurement_method 'omega scans'
_diffrn_radiation_monochromator mirror
_diffrn_radiation_source 'Enhance Ultra (Cu) x-ray Source'
_diffrn_radiation_type CuK\a
_diffrn_radiation_wavelength 1.54178
_diffrn_reflns_av_R_equivalents 0.0389
_diffrn_reflns_av_sigmaI/netI 0.1112
_diffrn_reflns_limit_h_max 8
_diffrn_reflns_limit_h_min -12
_diffrn_reflns_limit_k_max 20
_diffrn_reflns_limit_k_min -20
_diffrn_reflns_limit_l_max 20
_diffrn_reflns_limit_l_min -23
_diffrn_reflns_number 20957
_diffrn_reflns_theta_full 65.44
_diffrn_reflns_theta_max 65.44
_diffrn_reflns_theta_min 2.70
_exptl_absorpt_coefficient_mu 2.033
_exptl_absorpt_correction_T_max 0.8543
_exptl_absorpt_correction_T_min 0.6748
_exptl_absorpt_correction_type none
_exptl_absorpt_process_details
;
CrysAlisPro, Agilent Technologies,
Version 1.171.35.19 (release 27-10-2011 CrysAlis171 .NET)
(compiled Oct 27 2011,15:02:11)
empirical absorption correction using spherical harmonics,
 implemented in SCALE3 ABSPACK scaling algorithm.
;
_exptl_crystal_colour colorless
_exptl_crystal_density_diffrn 1.431
_exptl_crystal_description prism
_exptl_crystal_F_000 1546
_exptl_crystal_size_max 0.21
_exptl_crystal_size_mid 0.12
_exptl_crystal_size_min 0.08
_refine_diff_density_max 0.951
_refine_diff_density_min -0.583
_refine_diff_density_rms 0.095
_refine_ls_extinction_method none
_refine_ls_goodness_of_fit_ref 1.037
_refine_ls_hydrogen_treatment constr
_refine_ls_matrix_type full
_refine_ls_number_parameters 965
_refine_ls_number_reflns 11334
_refine_ls_number_restraints 35
_refine_ls_restrained_S_all 1.042
_refine_ls_R_factor_all 0.0739
_refine_ls_R_factor_gt 0.0568
_refine_ls_shift/su_max 0.000
_refine_ls_shift/su_mean 0.000
_refine_ls_structure_factor_coef Fsqd
_refine_ls_weighting_details 'calc w=1/[\s^2^(Fo^2^)+(0.0927P)^2^+3.6594P] where P=(Fo^2^+2Fc^2^)/3'
_refine_ls_weighting_scheme calc
_refine_ls_wR_factor_gt 0.1519
_refine_ls_wR_factor_ref 0.1673
_reflns_number_gt 8874
_reflns_number_total 11334
_reflns_threshold_expression >2sigma(I)
_cod_data_source_file ic302435g_si_003.cif
_cod_data_source_block 1
_cod_database_code 4334586

loop_
_symmetry_equiv_pos_as_xyz
'x, y, z'
'-x, -y, -z'

loop_
_atom_site_label
_atom_site_type_symbol
_atom_site_fract_x
_atom_site_fract_y
_atom_site_fract_z
_atom_site_U_iso_or_equiv
_atom_site_adp_type
_atom_site_occupancy
_atom_site_symmetry_multiplicity
_atom_site_calc_flag
_atom_site_refinement_flags
_atom_site_disorder_group
C1 C 0.7804(13) 0.3017(8) 0.0619(8) 0.033(3) Uani 0.598(11) 1 d PD 1
H1C H 0.8465 0.2801 0.0344 0.040 Uiso 0.598(11) 1 d PR 1
H1D H 0.8123 0.2975 0.1061 0.040 Uiso 0.598(11) 1 d PR 1
C2 C 0.6945(8) 0.1684(4) 0.1345(4) 0.040(2) Uani 0.598(11) 1 d PD 1
H2A H 0.6421 0.1350 0.1245 0.047 Uiso 0.598(11) 1 d PR 1
H2B H 0.7813 0.1498 0.1247 0.047 Uiso 0.598(11) 1 d PR 1
C3 C 0.6700(5) 0.1555(4) 0.2132(3) 0.0577(15) Uani 0.598(11) 1 d PD 1
H3A H 0.6589 0.0971 0.2426 0.069 Uiso 0.598(11) 1 calc PR 1
H3B H 0.7436 0.1702 0.2291 0.069 Uiso 0.598(11) 1 calc PR 1
O1W O 0.4703(9) 0.2098(4) 0.0104(5) 0.066(2) Uani 0.598(11) 1 d P 1
N1 N 0.6716(7) 0.2537(3) 0.0828(4) 0.0280(16) Uani 0.598(11) 1 d PD 1
H1A H 0.6462 0.2529 0.0407 0.034 Uiso 0.598(11) 1 d PR 1
C1' C 0.8150(19) 0.3200(13) 0.0695(10) 0.035(4) Uani 0.402(11) 1 d PD 2
H1'E H 0.8844 0.2977 0.0444 0.041 Uiso 0.402(11) 1 d PR 2
H1'F H 0.8475 0.3358 0.1042 0.041 Uiso 0.402(11) 1 d PR 2
C2' C 0.7739(10) 0.1915(7) 0.1716(6) 0.040(3) Uani 0.402(11) 1 d PD 2
H2'A H 0.8306 0.1542 0.1547 0.048 Uiso 0.402(11) 1 d PR 2
H2'B H 0.8189 0.2109 0.1992 0.048 Uiso 0.402(11) 1 d PR 2
C3' C 0.6700(5) 0.1555(4) 0.2132(3) 0.0577(15) Uani 0.402(11) 1 d PD 2
H3'A H 0.6968 0.1190 0.2619 0.069 Uiso 0.402(11) 1 calc PR 2
H3'B H 0.6449 0.1200 0.1904 0.069 Uiso 0.402(11) 1 calc PR 2
O1'W O 0.5374(14) 0.2079(6) 0.0375(6) 0.063(4) Uani 0.402(11) 1 d P 2
N1' N 0.7231(11) 0.2611(6) 0.1094(6) 0.035(3) Uani 0.402(11) 1 d PD 2
H1'A H 0.6978 0.2417 0.0772 0.042 Uiso 0.402(11) 1 d PR 2
O2W O 0.4260(3) 0.82100(19) 0.51132(16) 0.0430(8) Uani 1 1 d . .
O3W O 0.9534(3) 0.9702(2) 0.07396(18) 0.0488(8) Uani 1 1 d . .
O4W O 0.6910(3) 0.9769(2) 0.08842(17) 0.0527(9) Uani 1 1 d . .
O5W O 0.6231(12) 0.8845(7) 0.0156(6) 0.070(3) Uani 0.45 1 d P .
O5A O 0.7130(11) 0.8797(7) 0.0144(5) 0.091(3) Uani 0.55 1 d P .
O6W O 0.3577(3) 0.9044(2) 0.04717(18) 0.0484(8) Uani 1 1 d . .
O7W O 0.1242(4) 0.8329(2) 0.0824(2) 0.0633(10) Uani 1 1 d . .
O8W O 0.7700(10) 0.7304(7) 0.0014(6) 0.0628(16) Uani 0.40 1 d PU .
O8A O 0.8509(14) 0.7563(9) 0.0031(8) 0.0672(15) Uani 0.30 1 d PU .
O8B O 0.8541(14) 0.6876(9) 0.0151(8) 0.0670(17) Uani 0.30 1 d PU .
O9W O 0.0388(4) 0.8607(3) 0.4805(3) 0.0821(15) Uani 1 1 d . .
O10W O 0.9353(6) 0.5043(5) 0.1547(6) 0.168(4) Uani 1 1 d . .
O11W O 0.8776(13) 0.3771(9) 0.2744(7) 0.103(4) Uani 0.45 1 d P .
O11A O 0.8159(9) 0.3203(7) 0.2893(8) 0.110(4) Uani 0.55 1 d P .
O12W O 0.8022(7) 0.2216(5) 0.4073(4) 0.0884(19) Uani 0.65 1 d PU .
O12A O 0.7972(12) 0.2653(8) 0.4495(7) 0.073(2) Uani 0.35 1 d PU .
O13W O 0.8160(5) 0.0940(4) 0.3743(3) 0.0578(14) Uani 0.70 1 d PU .
O13A O 0.7859(13) 0.0542(9) 0.3746(8) 0.057(2) Uani 0.30 1 d PU .
O14W O 0.9912(3) 0.0227(2) 0.29391(19) 0.0498(8) Uani 1 1 d . .
O15W O 0.4406(3) 0.0728(2) 0.45220(17) 0.0451(8) Uani 1 1 d . .
O16W O 0.1836(3) 0.0475(3) 0.48756(19) 0.0562(10) Uani 1 1 d . .
O17W O 0.9187(11) 0.4403(8) 0.2169(7) 0.104(3) Uani 0.55 1 d PU .
O17A O 0.9265(14) 0.5669(9) 0.0660(8) 0.115(4) Uani 0.45 1 d PU .
O18W O 0.0587(4) 0.0415(3) 0.1485(2) 0.0466(9) Uani 0.85 1 d PU .
O18A O 0.070(2) -0.0184(16) 0.1772(13) 0.049(3) Uani 0.15 1 d PU .
O19W O 0.9728(5) 0.8186(3) -0.0182(3) 0.0652(12) Uani 0.80 1 d PU .
O19A O 0.836(2) 0.8421(13) -0.0058(12) 0.0666(15) Uani 0.20 1 d PU .
C4 C 0.5586(4) 0.2286(3) 0.2901(2) 0.0376(10) Uani 1 1 d . .
H4A H 0.6171 0.2721 0.2762 0.045 Uiso 1 1 calc R .
H4B H 0.5923 0.1807 0.3309 0.045 Uiso 1 1 calc R .
C5 C 0.4291(4) 0.2587(2) 0.3164(2) 0.0316(9) Uani 1 1 d . .
C6 C 0.4071(5) 0.3099(3) 0.3551(2) 0.0422(12) Uani 1 1 d . .
H6 H 0.4758 0.3327 0.3636 0.051 Uiso 1 1 calc R .
C7 C 0.2848(5) 0.3275(3) 0.3812(2) 0.0436(12) Uani 1 1 d . .
H7 H 0.2689 0.3630 0.4075 0.052 Uiso 1 1 calc R .
C8 C 0.1845(5) 0.2939(3) 0.3693(2) 0.0384(10) Uani 1 1 d . .
H8 H 0.0999 0.3045 0.3881 0.046 Uiso 1 1 calc R .
C9 C 0.2130(4) 0.2436(2) 0.3284(2) 0.0294(9) Uani 1 1 d . .
C10 C 0.1134(4) 0.2008(3) 0.3137(2) 0.0339(9) Uani 1 1 d . .
H10A H 0.0939 0.1518 0.3581 0.041 Uiso 1 1 calc R .
H10B H 0.0346 0.2378 0.3041 0.041 Uiso 1 1 calc R .
C11 C 0.1048(4) 0.2333(3) 0.1818(2) 0.0324(9) Uani 1 1 d . .
H11A H 0.0128 0.2470 0.1914 0.039 Uiso 1 1 calc R .
H11B H 0.1164 0.2070 0.1452 0.039 Uiso 1 1 calc R .
C12 C 0.1731(4) 0.3107(2) 0.1509(2) 0.0291(9) Uani 1 1 d . .
H12A H 0.1367 0.3494 0.1057 0.035 Uiso 1 1 calc R .
H12B H 0.1615 0.3372 0.1873 0.035 Uiso 1 1 calc R .
C13 C 0.3891(4) 0.3585(2) 0.1202(2) 0.0262(8) Uani 1 1 d . .
H13A H 0.4729 0.3462 0.0962 0.031 Uiso 1 1 calc R .
H13B H 0.4033 0.3584 0.1685 0.031 Uiso 1 1 calc R .
C14 C 0.3385(4) 0.4443(2) 0.0736(2) 0.0264(8) Uani 1 1 d . .
C15 C 0.2870(4) 0.5012(2) 0.1056(2) 0.0258(8) Uani 1 1 d . .
C16 C 0.2753(4) 0.4811(3) 0.1837(2) 0.0302(9) Uani 1 1 d . .
H16 H 0.2981 0.4266 0.2152 0.036 Uiso 1 1 calc R .
C17 C 0.2325(4) 0.5377(3) 0.2140(2) 0.0373(10) Uani 1 1 d . .
H17 H 0.2250 0.5222 0.2659 0.045 Uiso 1 1 calc R .
C18 C 0.1989(4) 0.6195(3) 0.1685(3) 0.0413(11) Uani 1 1 d . .
H18 H 0.1731 0.6594 0.1897 0.050 Uiso 1 1 calc R .
C19 C 0.2036(4) 0.6412(3) 0.0946(3) 0.0373(10) Uani 1 1 d . .
H19 H 0.1776 0.6958 0.0650 0.045 Uiso 1 1 calc R .
C20 C 0.2471(4) 0.5832(2) 0.0600(2) 0.0313(9) Uani 1 1 d . .
C21 C 0.2533(4) 0.6062(3) -0.0164(2) 0.0343(10) Uani 1 1 d . .
C22 C 0.3095(4) 0.5505(3) -0.0491(2) 0.0302(9) Uani 1 1 d . .
C23 C 0.3289(4) 0.5735(3) -0.1275(2) 0.0352(10) Uani 1 1 d . .
H23 H 0.2994 0.6269 -0.1583 0.042 Uiso 1 1 calc R .
C24 C 0.3879(5) 0.5212(3) -0.1584(2) 0.0413(11) Uani 1 1 d . .
H24 H 0.4006 0.5386 -0.2104 0.050 Uiso 1 1 calc R .
C25 C 0.4313(4) 0.4406(3) -0.1145(2) 0.0377(10) Uani 1 1 d . .
H25 H 0.4729 0.4044 -0.1371 0.045 Uiso 1 1 calc R .
C26 C 0.4134(4) 0.4149(3) -0.0396(2) 0.0316(9) Uani 1 1 d . .
H26 H 0.4410 0.3603 -0.0106 0.038 Uiso 1 1 calc R .
C27 C 0.3535(4) 0.4689(2) -0.0037(2) 0.0274(9) Uani 1 1 d . .
C28 C 0.1917(5) -0.3651(3) 0.3823(3) 0.0542(15) Uani 1 1 d . .
H28A H 0.2101 -0.3644 0.3317 0.065 Uiso 1 1 calc R .
H28B H 0.0983 -0.3590 0.3936 0.065 Uiso 1 1 calc R .
C29 C 0.2117(4) -0.2162(3) 0.3325(3) 0.0380(10) Uani 1 1 d . .
H29A H 0.2251 -0.1731 0.3499 0.046 Uiso 1 1 calc R .
H29B H 0.1203 -0.2123 0.3268 0.046 Uiso 1 1 calc R .
C30 C 0.2887(4) -0.2025(3) 0.2589(2) 0.0354(10) Uani 1 1 d . .
H30A H 0.2647 -0.2396 0.2374 0.043 Uiso 1 1 calc R .
H30B H 0.2704 -0.1456 0.2247 0.043 Uiso 1 1 calc R .
C31 C 0.5010(4) -0.2316(3) 0.2043(2) 0.0322(9) Uani 1 1 d . .
H31A H 0.4752 -0.1878 0.1584 0.039 Uiso 1 1 calc R .
H31B H 0.4828 -0.2844 0.2038 0.039 Uiso 1 1 calc R .
C32 C 0.6406(4) -0.2323(2) 0.2067(2) 0.0303(9) Uani 1 1 d . .
C33 C 0.7341(5) -0.2743(3) 0.1739(2) 0.0396(11) Uani 1 1 d . .
H33 H 0.7117 -0.3087 0.1520 0.048 Uiso 1 1 calc R .
C34 C 0.8597(5) -0.2641(3) 0.1745(3) 0.0469(12) Uani 1 1 d . .
H34 H 0.9250 -0.2925 0.1532 0.056 Uiso 1 1 calc R .
C35 C 0.8914(5) -0.2128(3) 0.2058(2) 0.0408(11) Uani 1 1 d . .
H35 H 0.9776 -0.2051 0.2058 0.049 Uiso 1 1 calc R .
C36 C 0.7945(4) -0.1732(3) 0.2368(2) 0.0308(9) Uani 1 1 d . .
C37 C 0.8152(4) -0.1092(3) 0.2659(2) 0.0354(10) Uani 1 1 d . .
H37A H 0.8953 -0.1250 0.2895 0.043 Uiso 1 1 calc R .
H37B H 0.8243 -0.0562 0.2242 0.043 Uiso 1 1 calc R .
C38 C 0.7348(5) -0.1473(3) 0.3964(2) 0.0350(10) Uani 1 1 d . .
H38A H 0.6722 -0.1284 0.4298 0.042 Uiso 1 1 calc R .
H38B H 0.8207 -0.1390 0.4040 0.042 Uiso 1 1 calc R .
C39 C 0.7254(4) -0.2373(3) 0.4146(2) 0.0322(9) Uani 1 1 d . .
H39A H 0.7882 -0.2563 0.3813 0.039 Uiso 1 1 calc R .
H39B H 0.7448 -0.2692 0.4658 0.039 Uiso 1 1 calc R .
C40 C 0.5831(4) -0.3314(2) 0.4045(2) 0.0270(8) Uani 1 1 d . .
H40A H 0.6167 -0.3302 0.3549 0.032 Uiso 1 1 calc R .
H40B H 0.4913 -0.3387 0.4108 0.032 Uiso 1 1 calc R .
C41 C 0.6472(4) -0.4069(2) 0.4607(2) 0.0272(8) Uani 1 1 d . .
C42 C 0.5827(4) -0.4435(2) 0.5314(2) 0.0287(9) Uani 1 1 d . .
C43 C 0.4603(4) -0.4109(3) 0.5525(2) 0.0343(10) Uani 1 1 d . .
H43 H 0.4233 -0.3616 0.5188 0.041 Uiso 1 1 calc R .
C44 C 0.3952(5) -0.4482(3) 0.6191(3) 0.0445(12) Uani 1 1 d . .
H44 H 0.3129 -0.4261 0.6312 0.053 Uiso 1 1 calc R .
C45 C 0.4516(6) -0.5208(3) 0.6708(3) 0.0516(14) Uani 1 1 d . .
H45 H 0.4067 -0.5470 0.7175 0.062 Uiso 1 1 calc R .
C46 C 0.5677(6) -0.5526(3) 0.6540(2) 0.0462(13) Uani 1 1 d . .
H46 H 0.6041 -0.6001 0.6901 0.055 Uiso 1 1 calc R .
C47 C 0.6386(4) -0.5176(3) 0.5836(2) 0.0355(10) Uani 1 1 d . .
C48 C 0.7544(5) -0.5547(3) 0.5638(3) 0.0424(12) Uani 1 1 d . .
C49 C 0.8160(4) -0.5207(3) 0.4921(3) 0.0408(11) Uani 1 1 d . .
C50 C 0.9288(5) -0.5593(3) 0.4663(4) 0.0644(18) Uani 1 1 d . .
H50 H 0.9657 -0.6090 0.4994 0.077 Uiso 1 1 calc R .
C51 C 0.9846(5) -0.5275(3) 0.3966(4) 0.0703(19) Uani 1 1 d . .
H51 H 1.0574 -0.5560 0.3810 0.084 Uiso 1 1 calc R .
C52 C 0.9352(5) -0.4526(3) 0.3473(3) 0.0546(14) Uani 1 1 d . .
H52 H 0.9762 -0.4295 0.2988 0.066 Uiso 1 1 calc R .
C53 C 0.8284(4) -0.4128(3) 0.3686(3) 0.0387(10) Uani 1 1 d . .
H53 H 0.7964 -0.3621 0.3344 0.046 Uiso 1 1 calc R .
C54 C 0.7629(4) -0.4445(2) 0.4409(2) 0.0317(9) Uani 1 1 d . .
N2 N 0.5551(3) 0.2056(2) 0.22648(19) 0.0350(8) Uani 1 1 d D .
H2C H 0.5586 0.2547 0.1861 0.042 Uiso 1 1 calc R 1
N3 N 0.3319(3) 0.22838(19) 0.30276(17) 0.0261(7) Uani 1 1 d . .
N4 N 0.1545(3) 0.17592(19) 0.25049(18) 0.0275(7) Uani 1 1 d . .
H4C H 0.1269 0.1248 0.2615 0.033 Uiso 1 1 calc R .
N5 N 0.3092(3) 0.29071(18) 0.13393(17) 0.0254(7) Uani 1 1 d . .
H5A H 0.3182 0.2800 0.0910 0.030 Uiso 1 1 calc R .
N6 N 0.2486(3) -0.2969(2) 0.3875(2) 0.0359(8) Uani 1 1 d . .
H6A H 0.2247 -0.2959 0.4336 0.043 Uiso 1 1 d R .
N7 N 0.4258(3) -0.2181(2) 0.26828(17) 0.0282(7) Uani 1 1 d . .
H7A H 0.4329 -0.2687 0.3068 0.034 Uiso 1 1 calc R .
N8 N 0.6737(3) -0.18468(19) 0.23810(17) 0.0263(7) Uani 1 1 d . .
N9 N 0.7104(3) -0.0990(2) 0.31962(18) 0.0308(8) Uani 1 1 d . .
H9A H 0.6975 -0.0441 0.3132 0.037 Uiso 1 1 calc R .
N10 N 0.5961(3) -0.25052(19) 0.40596(17) 0.0257(7) Uani 1 1 d . .
H10C H 0.5432 -0.2463 0.4462 0.031 Uiso 1 1 calc R .
O1 O 0.3957(3) 0.10939(15) 0.16017(14) 0.0277(6) Uani 1 1 d . .
O2 O 0.3175(3) 0.00227(16) 0.12774(14) 0.0307(6) Uani 1 1 d . .
O3 O 0.5063(3) -0.03403(16) 0.20258(14) 0.0293(6) Uani 1 1 d . .
O4 O 0.2849(2) -0.00807(15) 0.25741(13) 0.0249(6) Uani 1 1 d . .
O5 O 0.3919(3) 0.05587(15) 0.32410(14) 0.0289(6) Uani 1 1 d . .
O6 O 0.1954(3) -0.02073(18) 0.38347(15) 0.0331(6) Uani 1 1 d . .
O7 O 0.4057(3) -0.09771(15) 0.36474(14) 0.0272(6) Uani 1 1 d . .
P1 P 0.38259(9) 0.01857(6) 0.18247(5) 0.0234(2) Uani 1 1 d . .
P2 P 0.32165(9) -0.01719(6) 0.33709(5) 0.0238(2) Uani 1 1 d . .
Zn2 Zn 0.53332(5) -0.13703(3) 0.29909(3) 0.02508(15) Uani 1 1 d . .
Zn1 Zn 0.36663(5) 0.16676(3) 0.23047(3) 0.02601(15) Uani 1 1 d . .

loop_
_atom_site_aniso_label
_atom_site_aniso_U_11
_atom_site_aniso_U_22
_atom_site_aniso_U_33
_atom_site_aniso_U_23
_atom_site_aniso_U_13
_atom_site_aniso_U_12
C1 0.035(7) 0.020(6) 0.036(6) -0.003(4) -0.005(5) 0.003(4)
C2 0.042(4) 0.017(4) 0.043(5) 0.001(3) 0.007(3) 0.005(3)
C3 0.053(3) 0.060(3) 0.035(3) 0.001(2) -0.009(2) 0.023(3)
O1W 0.078(5) 0.052(4) 0.070(5) -0.019(4) -0.022(4) -0.006(4)
N1 0.037(4) 0.017(3) 0.022(3) 0.002(2) -0.002(3) -0.003(3)
C1' 0.034(10) 0.029(10) 0.021(7) 0.009(6) 0.007(6) -0.004(6)
C2' 0.035(6) 0.032(6) 0.035(6) 0.007(5) -0.003(5) -0.002(5)
C3' 0.053(3) 0.060(3) 0.035(3) 0.001(2) -0.009(2) 0.023(3)
O1'W 0.086(9) 0.050(6) 0.045(6) -0.013(5) 0.012(6) -0.014(6)
N1' 0.041(6) 0.020(5) 0.031(6) 0.004(5) -0.003(5) -0.003(4)
O2W 0.0503(19) 0.0419(18) 0.0242(15) -0.0023(13) -0.0031(14) 0.0059(15)
O3W 0.0451(19) 0.065(2) 0.0366(18) -0.0194(17) -0.0015(15) -0.0072(17)
O4W 0.0460(19) 0.072(2) 0.0248(16) -0.0052(16) 0.0031(14) -0.0023(17)
O5W 0.077(7) 0.069(6) 0.056(6) -0.015(5) -0.012(6) -0.005(6)
O5A 0.084(7) 0.102(7) 0.055(5) 0.002(5) -0.009(5) 0.006(6)
O6W 0.058(2) 0.055(2) 0.0322(17) -0.0188(15) -0.0059(15) 0.0021(17)
O7W 0.063(2) 0.058(2) 0.073(3) -0.033(2) 0.012(2) -0.0117(19)
O8W 0.068(2) 0.067(2) 0.058(2) -0.0284(19) -0.0073(19) -0.0080(16)
O8A 0.070(2) 0.068(2) 0.064(2) -0.0256(17) -0.0071(18) -0.0075(16)
O8B 0.072(2) 0.068(2) 0.063(2) -0.0266(19) -0.006(2) -0.0073(17)
O9W 0.055(2) 0.077(3) 0.072(3) 0.008(2) 0.013(2) 0.002(2)
O10W 0.078(4) 0.154(7) 0.290(12) -0.094(8) -0.007(6) -0.049(4)
O11W 0.090(9) 0.107(10) 0.075(8) -0.008(7) -0.008(6) 0.034(8)
O11A 0.058(5) 0.110(8) 0.197(13) -0.091(9) -0.023(6) -0.009(5)
O12W 0.080(3) 0.094(3) 0.080(3) -0.022(2) -0.007(2) -0.004(2)
O12A 0.065(3) 0.070(3) 0.073(3) -0.015(2) -0.010(3) -0.002(3)
O13W 0.055(2) 0.067(3) 0.052(2) -0.025(2) -0.0086(19) 0.006(2)
O13A 0.053(3) 0.059(3) 0.053(3) -0.017(3) -0.003(3) 0.002(2)
O14W 0.053(2) 0.057(2) 0.0419(19) -0.0224(17) -0.0031(16) -0.0042(17)
O15W 0.056(2) 0.0448(19) 0.0314(17) -0.0110(14) -0.0095(15) -0.0007(15)
O16W 0.051(2) 0.084(3) 0.0394(19) -0.0345(19) -0.0026(16) 0.0064(19)
O17W 0.106(4) 0.106(4) 0.100(4) -0.038(3) -0.018(3) -0.002(3)
O17A 0.112(5) 0.119(5) 0.114(5) -0.040(3) -0.016(3) -0.015(3)
O18W 0.0468(18) 0.055(2) 0.0426(18) -0.0211(16) -0.0098(15) -0.0059(16)
O18A 0.049(4) 0.053(3) 0.048(4) -0.020(2) -0.006(3) -0.005(3)
O19W 0.0682(19) 0.064(2) 0.064(2) -0.0249(17) -0.0095(17) -0.0037(15)
O19A 0.068(2) 0.067(2) 0.066(2) -0.0246(18) -0.0084(19) -0.0068(18)
C4 0.041(2) 0.038(2) 0.028(2) 0.0006(19) -0.0150(19) -0.011(2)
C5 0.048(3) 0.024(2) 0.020(2) -0.0005(16) -0.0134(18) -0.0061(18)
C6 0.074(3) 0.033(2) 0.022(2) -0.0040(18) -0.024(2) -0.010(2)
C7 0.079(4) 0.030(2) 0.026(2) -0.0151(19) -0.014(2) 0.006(2)
C8 0.057(3) 0.032(2) 0.025(2) -0.0114(18) -0.009(2) 0.006(2)
C9 0.043(2) 0.022(2) 0.0173(19) -0.0016(15) -0.0049(17) 0.0009(17)
C10 0.041(2) 0.030(2) 0.028(2) -0.0096(18) -0.0015(18) -0.0009(18)
C11 0.038(2) 0.030(2) 0.027(2) -0.0035(17) -0.0098(18) -0.0098(18)
C12 0.034(2) 0.024(2) 0.025(2) -0.0032(16) -0.0095(17) 0.0008(17)
C13 0.035(2) 0.0216(19) 0.0175(18) -0.0018(15) -0.0043(16) -0.0040(16)
C14 0.030(2) 0.0211(19) 0.0224(19) -0.0014(16) -0.0042(16) -0.0038(16)
C15 0.027(2) 0.0229(19) 0.024(2) -0.0039(16) -0.0024(16) -0.0045(16)
C16 0.034(2) 0.031(2) 0.025(2) -0.0092(17) -0.0064(17) -0.0038(17)
C17 0.041(2) 0.044(3) 0.032(2) -0.019(2) -0.0003(19) -0.008(2)
C18 0.042(3) 0.037(2) 0.052(3) -0.026(2) 0.005(2) -0.005(2)
C19 0.036(2) 0.022(2) 0.048(3) -0.0100(19) 0.002(2) -0.0009(17)
C20 0.031(2) 0.026(2) 0.030(2) -0.0048(17) 0.0003(17) -0.0019(17)
C21 0.032(2) 0.028(2) 0.028(2) 0.0035(18) -0.0013(18) 0.0031(17)
C22 0.031(2) 0.032(2) 0.020(2) 0.0015(17) -0.0067(16) -0.0062(17)
C23 0.040(2) 0.035(2) 0.021(2) 0.0021(18) -0.0084(18) -0.0058(19)
C24 0.052(3) 0.051(3) 0.019(2) -0.006(2) -0.0056(19) -0.020(2)
C25 0.041(2) 0.045(3) 0.031(2) -0.016(2) 0.0012(19) -0.014(2)
C26 0.039(2) 0.029(2) 0.027(2) -0.0082(17) -0.0026(18) -0.0085(18)
C27 0.030(2) 0.028(2) 0.023(2) -0.0055(17) -0.0047(16) -0.0045(16)
C28 0.053(3) 0.026(2) 0.068(4) 0.013(2) -0.037(3) -0.012(2)
C29 0.034(2) 0.026(2) 0.044(3) -0.0002(19) -0.011(2) 0.0008(18)
C30 0.038(2) 0.024(2) 0.037(2) -0.0007(18) -0.017(2) -0.0011(18)
C31 0.051(3) 0.026(2) 0.021(2) -0.0099(17) -0.0075(18) -0.0048(18)
C32 0.046(2) 0.024(2) 0.0144(18) -0.0007(16) -0.0046(17) -0.0021(18)
C33 0.059(3) 0.033(2) 0.025(2) -0.0123(18) 0.005(2) -0.001(2)
C34 0.051(3) 0.048(3) 0.032(2) -0.014(2) 0.011(2) 0.006(2)
C35 0.041(3) 0.043(3) 0.029(2) -0.006(2) 0.0008(19) 0.003(2)
C36 0.033(2) 0.033(2) 0.0169(19) -0.0008(16) -0.0011(16) 0.0010(17)
C37 0.037(2) 0.038(2) 0.027(2) -0.0057(18) -0.0026(18) -0.0108(19)
C38 0.048(3) 0.034(2) 0.025(2) -0.0092(18) -0.0065(19) -0.0101(19)
C39 0.041(2) 0.032(2) 0.021(2) -0.0032(17) -0.0113(18) -0.0048(18)
C40 0.039(2) 0.0215(19) 0.0183(19) -0.0042(15) -0.0041(17) -0.0039(17)
C41 0.038(2) 0.0217(19) 0.0216(19) -0.0055(16) -0.0069(17) -0.0055(16)
C42 0.044(2) 0.0211(19) 0.022(2) -0.0064(16) -0.0093(18) -0.0063(17)
C43 0.049(3) 0.032(2) 0.025(2) -0.0118(18) -0.0020(19) -0.0129(19)
C44 0.061(3) 0.044(3) 0.038(3) -0.026(2) 0.010(2) -0.022(2)
C45 0.093(4) 0.045(3) 0.022(2) -0.014(2) 0.009(2) -0.036(3)
C46 0.078(4) 0.037(3) 0.023(2) -0.002(2) -0.014(2) -0.026(3)
C47 0.051(3) 0.032(2) 0.023(2) -0.0003(17) -0.0156(19) -0.019(2)
C48 0.042(3) 0.029(2) 0.048(3) 0.003(2) -0.024(2) -0.011(2)
C49 0.033(2) 0.027(2) 0.054(3) -0.003(2) -0.012(2) -0.0052(18)
C50 0.041(3) 0.025(2) 0.107(5) -0.006(3) -0.007(3) 0.004(2)
C51 0.043(3) 0.038(3) 0.115(6) -0.021(3) 0.017(3) -0.002(2)
C52 0.049(3) 0.040(3) 0.071(4) -0.023(3) 0.019(3) -0.010(2)
C53 0.043(3) 0.031(2) 0.040(3) -0.012(2) 0.002(2) -0.0045(19)
C54 0.034(2) 0.024(2) 0.033(2) -0.0051(17) -0.0048(18) -0.0049(17)
N2 0.039(2) 0.0290(18) 0.0250(18) 0.0028(15) -0.0082(15) 0.0034(15)
N3 0.0394(19) 0.0206(16) 0.0160(15) -0.0035(13) -0.0057(14) -0.0025(14)
N4 0.0377(19) 0.0200(16) 0.0238(17) -0.0067(13) -0.0035(14) -0.0037(14)
N5 0.0362(18) 0.0192(16) 0.0191(16) -0.0039(13) -0.0057(14) -0.0037(13)
N6 0.038(2) 0.0262(18) 0.035(2) 0.0003(15) -0.0091(16) -0.0038(15)
N7 0.0376(19) 0.0237(17) 0.0192(16) -0.0021(13) -0.0088(14) -0.0016(14)
N8 0.0365(19) 0.0227(16) 0.0155(15) -0.0025(13) -0.0032(13) -0.0024(14)
N9 0.043(2) 0.0231(17) 0.0251(17) -0.0057(14) -0.0052(15) -0.0054(15)
N10 0.0346(18) 0.0204(16) 0.0196(16) -0.0054(13) -0.0019(13) -0.0014(13)
O1 0.0428(16) 0.0205(13) 0.0172(13) -0.0054(11) -0.0015(11) -0.0005(12)
O2 0.0449(17) 0.0280(15) 0.0204(14) -0.0106(11) -0.0037(12) -0.0015(12)
O3 0.0347(15) 0.0274(14) 0.0161(13) -0.0003(11) 0.0001(11) 0.0025(12)
O4 0.0305(14) 0.0249(14) 0.0168(13) -0.0064(11) -0.0014(11) 0.0005(11)
O5 0.0449(16) 0.0203(13) 0.0172(13) -0.0007(11) -0.0075(12) -0.0032(12)
O6 0.0364(16) 0.0355(16) 0.0195(14) -0.0049(12) 0.0012(12) 0.0016(12)
O7 0.0363(15) 0.0206(13) 0.0198(13) -0.0052(11) -0.0007(11) 0.0035(11)
P1 0.0334(5) 0.0198(5) 0.0140(4) -0.0042(4) -0.0025(4) 0.0005(4)
P2 0.0331(5) 0.0213(5) 0.0134(4) -0.0040(4) -0.0022(4) 0.0023(4)
Zn2 0.0329(3) 0.0218(3) 0.0176(3) -0.0049(2) -0.0038(2) 0.0009(2)
Zn1 0.0368(3) 0.0215(3) 0.0183(3) -0.0059(2) -0.0043(2) -0.0010(2)

loop_
_atom_type_symbol
_atom_type_description
_atom_type_scat_dispersion_real
_atom_type_scat_dispersion_imag
_atom_type_scat_source
C C 0.0181 0.0091 'International Tables Vol C Tables 4.2.6.8 and 6.1.1.4'
H H 0.0000 0.0000 'International Tables Vol C Tables 4.2.6.8 and 6.1.1.4'
N N 0.0311 0.0180 'International Tables Vol C Tables 4.2.6.8 and 6.1.1.4'
O O 0.0492 0.0322 'International Tables Vol C Tables 4.2.6.8 and 6.1.1.4'
P P 0.2955 0.4335 'International Tables Vol C Tables 4.2.6.8 and 6.1.1.4'
Zn Zn -1.5491 0.6778 'International Tables Vol C Tables 4.2.6.8 and 6.1.1.4'

loop_
_geom_angle_atom_site_label_1
_geom_angle_atom_site_label_2
_geom_angle_atom_site_label_3
_geom_angle
_geom_angle_site_symmetry_1
_geom_angle_site_symmetry_3
N1 C1 C21 113.0(9) . 2_665
N1 C1 H1C 110.3 . .
C21 C1 H1C 109.4 2_665 .
N1 C1 H1D 107.9 . .
C21 C1 H1D 108.2 2_665 .
H1C C1 H1D 108.0 . .
N1 C1 H1'E 141.1 . .
C21 C1 H1'E 99.2 2_665 .
H1C C1 H1'E 34.8 . .
H1D C1 H1'E 80.5 . .
N1 C1 H1'F 132.0 . .
C21 C1 H1'F 82.8 2_665 .
H1C C1 H1'F 105.5 . .
H1D C1 H1'F 28.6 . .
H1'E C1 H1'F 71.2 . .
N1 C1 H1'A 14.3 . .
C21 C1 H1'A 123.2 2_665 .
H1C C1 H1'A 96.5 . .
H1D C1 H1'A 110.3 . .
H1'E C1 H1'A 126.8 . .
H1'F C1 H1'A 137.8 . .
C3 C2 N1 115.5(6) . .
C3 C2 H2A 108.5 . .
N1 C2 H2A 108.5 . .
C3 C2 H2B 108.4 . .
N1 C2 H2B 108.3 . .
H2A C2 H2B 107.3 . .
C3 C2 H2'A 79.8 . .
N1 C2 H2'A 109.1 . .
H2A C2 H2'A 132.4 . .
H2B C2 H2'A 32.3 . .
C3 C2 H1'A 126.2 . .
N1 C2 H1'A 13.7 . .
H2A C2 H1'A 108.9 . .
H2B C2 H1'A 95.5 . .
H2'A C2 H1'A 101.2 . .
N2 C3 C2 110.4(4) . .
N2 C3 H3A 109.6 . .
C2 C3 H3A 109.6 . .
N2 C3 H3B 109.6 . .
C2 C3 H3B 109.6 . .
H3A C3 H3B 108.1 . .
C1 N1 C2 115.0(8) . .
C1 N1 H1A 108.1 . .
C2 N1 H1A 108.4 . .
C1 N1 H1'A 73.3 . .
C2 N1 H1'A 63.9 . .
H1A N1 H1'A 78.6 . .
N1' C1' C21 107.9(13) . 2_665
N1' C1' H1C 86.0 . .
C21 C1' H1C 101.9 2_665 .
N1' C1' H1D 55.6 . .
C21 C1' H1D 139.5 2_665 .
H1C C1' H1D 112.1 . .
N1' C1' H1'E 111.9 . .
C21 C1' H1'E 111.2 2_665 .
H1C C1' H1'E 33.3 . .
H1D C1' H1'E 109.3 . .
N1' C1' H1'F 108.1 . .
C21 C1' H1'F 108.8 2_665 .
H1C C1' H1'F 139.6 . .
H1D C1' H1'F 56.1 . .
H1'E C1' H1'F 108.9 . .
N1' C2' H2B 84.0 . .
N1' C2' H2'A 111.4 . .
H2B C2' H2'A 39.2 . .
N1' C2' H2'B 109.9 . .
H2B C2' H2'B 147.0 . .
H2'A C2' H2'B 108.8 . .
C1' N1' C2' 113.0(12) . .
C1' N1' H1D 27.7 . .
C2' N1' H1D 89.1 . .
C1' N1' H1'A 108.4 . .
C2' N1' H1'A 108.9 . .
H1D N1' H1'A 132.4 . .
O5W O5A O19A 148.4(17) . .
O8A O8W O8B 65.2(12) . .
O8W O8A O8B 59.3(11) . .
O8W O8A O19A 117.3(16) . .
O8B O8A O19A 173.9(18) . .
O8W O8A O19W 163.6(14) . .
O8B O8A O19W 130.3(14) . .
O19A O8A O19W 54.4(10) . .
O8W O8B O8A 55.5(11) . .
O17W O10W O17A 159.8(10) . .
O11A O11W O17W 140.3(16) . .
O11W O17W O10W 167.5(12) . .
O19A O19W O8A 53.6(9) . .
O8A O19A O5A 120.6(16) . .
O8A O19A O19W 72.0(12) . .
O5A O19A O19W 164.7(17) . .
N2 C4 C5 112.1(3) . .
N2 C4 H4A 109.2 . .
C5 C4 H4A 109.2 . .
N2 C4 H4B 109.2 . .
C5 C4 H4B 109.2 . .
H4A C4 H4B 107.9 . .
N3 C5 C6 120.3(4) . .
N3 C5 C4 114.8(4) . .
C6 C5 C4 124.9(4) . .
C7 C6 C5 119.2(4) . .
C7 C6 H6 120.4 . .
C5 C6 H6 120.4 . .
C6 C7 C8 120.5(4) . .
C6 C7 H7 119.8 . .
C8 C7 H7 119.8 . .
C7 C8 C9 117.4(4) . .
C7 C8 H8 121.3 . .
C9 C8 H8 121.3 . .
N3 C9 C8 121.0(4) . .
N3 C9 C10 116.1(4) . .
C8 C9 C10 122.8(4) . .
N4 C10 C9 112.5(3) . .
N4 C10 H10A 109.1 . .
C9 C10 H10A 109.1 . .
N4 C10 H10B 109.1 . .
C9 C10 H10B 109.1 . .
H10A C10 H10B 107.8 . .
N4 C11 C12 110.7(3) . .
N4 C11 H11A 109.5 . .
C12 C11 H11A 109.5 . .
N4 C11 H11B 109.5 . .
C12 C11 H11B 109.5 . .
H11A C11 H11B 108.1 . .
N5 C12 C11 109.6(3) . .
N5 C12 H12A 109.8 . .
C11 C12 H12A 109.8 . .
N5 C12 H12B 109.8 . .
C11 C12 H12B 109.8 . .
H12A C12 H12B 108.2 . .
N5 C13 C14 117.3(3) . .
N5 C13 H13A 108.0 . .
C14 C13 H13A 108.0 . .
N5 C13 H13B 108.0 . .
C14 C13 H13B 108.0 . .
H13A C13 H13B 107.2 . .
C15 C14 C27 119.8(3) . .
C15 C14 C13 121.3(3) . .
C27 C14 C13 118.8(4) . .
C14 C15 C20 120.1(4) . .
C14 C15 C16 122.4(4) . .
C20 C15 C16 117.5(4) . .
C17 C16 C15 122.1(4) . .
C17 C16 H16 119.0 . .
C15 C16 H16 119.0 . .
C16 C17 C18 120.2(4) . .
C16 C17 H17 119.9 . .
C18 C17 H17 119.9 . .
C19 C18 C17 120.1(4) . .
C19 C18 H18 119.9 . .
C17 C18 H18 119.9 . .
C18 C19 C20 121.6(4) . .
C18 C19 H19 119.2 . .
C20 C19 H19 119.2 . .
C21 C20 C15 120.3(4) . .
C21 C20 C19 121.3(4) . .
C15 C20 C19 118.3(4) . .
C20 C21 C22 119.7(4) . .
C20 C21 C1' 127.1(9) . 2_665
C22 C21 C1' 112.3(9) . 2_665
C20 C21 C1 116.6(6) . 2_665
C22 C21 C1 122.8(6) . 2_665
C1' C21 C1 22.3(6) 2_665 2_665
C21 C22 C23 121.8(4) . .
C21 C22 C27 120.0(4) . .
C23 C22 C27 118.1(4) . .
C24 C23 C22 121.5(4) . .
C24 C23 H23 119.3 . .
C22 C23 H23 119.3 . .
C23 C24 C25 121.1(4) . .
C23 C24 H24 119.5 . .
C25 C24 H24 119.5 . .
C26 C25 C24 119.9(4) . .
C26 C25 H25 120.0 . .
C24 C25 H25 120.0 . .
C25 C26 C27 121.3(4) . .
C25 C26 H26 119.3 . .
C27 C26 H26 119.3 . .
C14 C27 C26 122.1(4) . .
C14 C27 C22 119.8(4) . .
C26 C27 C22 118.0(4) . .
N6 C28 C48 109.6(4) . 2_646
N6 C28 H28A 109.7 . .
C48 C28 H28A 109.7 2_646 .
N6 C28 H28B 109.7 . .
C48 C28 H28B 109.7 2_646 .
H28A C28 H28B 108.2 . .
N6 C29 C30 111.0(4) . .
N6 C29 H29A 109.4 . .
C30 C29 H29A 109.4 . .
N6 C29 H29B 109.4 . .
C30 C29 H29B 109.4 . .
H29A C29 H29B 108.0 . .
N7 C30 C29 110.0(3) . .
N7 C30 H30A 109.7 . .
C29 C30 H30A 109.7 . .
N7 C30 H30B 109.7 . .
C29 C30 H30B 109.7 . .
H30A C30 H30B 108.2 . .
N7 C31 C32 111.7(3) . .
N7 C31 H31A 109.3 . .
C32 C31 H31A 109.3 . .
N7 C31 H31B 109.3 . .
C32 C31 H31B 109.3 . .
H31A C31 H31B 107.9 . .
N8 C32 C33 120.2(4) . .
N8 C32 C31 115.8(4) . .
C33 C32 C31 123.8(4) . .
C34 C33 C32 118.1(4) . .
C34 C33 H33 120.9 . .
C32 C33 H33 120.9 . .
C33 C34 C35 120.5(4) . .
C33 C34 H34 119.8 . .
C35 C34 H34 119.8 . .
C36 C35 C34 118.3(5) . .
C36 C35 H35 120.9 . .
C34 C35 H35 120.9 . .
N8 C36 C35 121.3(4) . .
N8 C36 C37 115.1(4) . .
C35 C36 C37 123.5(4) . .
N9 C37 C36 112.6(3) . .
N9 C37 H37A 109.1 . .
C36 C37 H37A 109.1 . .
N9 C37 H37B 109.1 . .
C36 C37 H37B 109.1 . .
H37A C37 H37B 107.8 . .
N9 C38 C39 110.5(3) . .
N9 C38 H38A 109.5 . .
C39 C38 H38A 109.5 . .
N9 C38 H38B 109.5 . .
C39 C38 H38B 109.5 . .
H38A C38 H38B 108.1 . .
N10 C39 C38 109.9(3) . .
N10 C39 H39A 109.7 . .
C38 C39 H39A 109.7 . .
N10 C39 H39B 109.7 . .
C38 C39 H39B 109.7 . .
H39A C39 H39B 108.2 . .
N10 C40 C41 118.3(3) . .
N10 C40 H40A 107.7 . .
C41 C40 H40A 107.7 . .
N10 C40 H40B 107.7 . .
C41 C40 H40B 107.7 . .
H40A C40 H40B 107.1 . .
C54 C41 C42 119.7(4) . .
C54 C41 C40 120.9(4) . .
C42 C41 C40 119.1(4) . .
C41 C42 C43 121.9(4) . .
C41 C42 C47 119.8(4) . .
C43 C42 C47 118.3(4) . .
C44 C43 C42 122.1(4) . .
C44 C43 H43 119.0 . .
C42 C43 H43 119.0 . .
C43 C44 C45 119.3(5) . .
C43 C44 H44 120.3 . .
C45 C44 H44 120.3 . .
C46 C45 C44 120.7(4) . .
C46 C45 H45 119.6 . .
C44 C45 H45 119.6 . .
C45 C46 C47 122.4(5) . .
C45 C46 H46 118.8 . .
C47 C46 H46 118.8 . .
C48 C47 C46 122.4(4) . .
C48 C47 C42 120.4(4) . .
C46 C47 C42 117.2(5) . .
C47 C48 C49 120.1(4) . .
C47 C48 C28 119.8(5) . 2_646
C49 C48 C28 119.9(5) . 2_646
C48 C49 C50 122.9(4) . .
C48 C49 C54 119.4(4) . .
C50 C49 C54 117.7(5) . .
C51 C50 C49 122.4(5) . .
C51 C50 H50 118.8 . .
C49 C50 H50 118.8 . .
C50 C51 C52 120.1(5) . .
C50 C51 H51 119.9 . .
C52 C51 H51 119.9 . .
C53 C52 C51 120.2(5) . .
C53 C52 H52 119.9 . .
C51 C52 H52 119.9 . .
C52 C53 C54 122.3(5) . .
C52 C53 H53 118.8 . .
C54 C53 H53 118.8 . .
C41 C54 C53 122.1(4) . .
C41 C54 C49 120.5(4) . .
C53 C54 C49 117.3(4) . .
C3 N2 C4 112.7(4) . .
C3 N2 Zn1 119.9(3) . .
C4 N2 Zn1 109.4(3) . .
C3 N2 H2C 104.4 . .
C4 N2 H2C 104.4 . .
Zn1 N2 H2C 104.4 . .
C9 N3 C5 121.5(4) . .
C9 N3 Zn1 119.5(3) . .
C5 N3 Zn1 118.7(3) . .
C11 N4 C10 113.4(3) . .
C11 N4 Zn1 107.6(2) . .
C10 N4 Zn1 109.9(2) . .
C11 N4 H4C 108.6 . .
C10 N4 H4C 108.6 . .
Zn1 N4 H4C 108.6 . .
C12 N5 C13 113.6(3) . .
C12 N5 Zn1 106.2(2) . .
C13 N5 Zn1 114.7(2) . .
C12 N5 H5A 107.3 . .
C13 N5 H5A 107.3 . .
Zn1 N5 H5A 107.3 . .
C29 N6 C28 114.2(3) . .
C29 N6 H6A 108.5 . .
C28 N6 H6A 108.5 . .
C30 N7 C31 111.4(3) . .
C30 N7 Zn2 123.3(3) . .
C31 N7 Zn2 107.1(2) . .
C30 N7 H7A 104.4 . .
C31 N7 H7A 104.4 . .
Zn2 N7 H7A 104.4 . .
C36 N8 C32 121.6(4) . .
C36 N8 Zn2 119.5(3) . .
C32 N8 Zn2 118.7(3) . .
C37 N9 C38 113.2(3) . .
C37 N9 Zn2 109.2(3) . .
C38 N9 Zn2 108.4(2) . .
C37 N9 H9A 108.7 . .
C38 N9 H9A 108.7 . .
Zn2 N9 H9A 108.7 . .
C39 N10 C40 114.9(3) . .
C39 N10 Zn2 105.7(2) . .
C40 N10 Zn2 114.3(2) . .
C39 N10 H10C 107.2 . .
C40 N10 H10C 107.2 . .
Zn2 N10 H10C 107.2 . .
P1 O1 Zn1 123.90(15) . .
P1 O3 Zn2 126.72(16) . .
P2 O4 P1 123.74(17) . .
P2 O5 Zn1 121.21(15) . .
P2 O7 Zn2 123.33(15) . .
O2 P1 O3 114.37(16) . .
O2 P1 O1 111.85(15) . .
O3 P1 O1 112.93(16) . .
O2 P1 O4 104.54(15) . .
O3 P1 O4 105.93(14) . .
O1 P1 O4 106.32(14) . .
O5 P2 O6 114.74(17) . .
O5 P2 O7 112.28(16) . .
O6 P2 O7 112.16(15) . .
O5 P2 O4 106.65(14) . .
O6 P2 O4 104.20(15) . .
O7 P2 O4 105.89(14) . .
O7 Zn2 N8 175.29(11) . .
O7 Zn2 O3 96.06(11) . .
N8 Zn2 O3 88.35(11) . .
O7 Zn2 N9 100.19(12) . .
N8 Zn2 N9 77.71(13) . .
O3 Zn2 N9 94.89(12) . .
O7 Zn2 N7 103.79(12) . .
N8 Zn2 N7 77.42(13) . .
O3 Zn2 N7 94.77(11) . .
N9 Zn2 N7 152.99(13) . .
O7 Zn2 N10 88.54(11) . .
N8 Zn2 N10 86.88(12) . .
O3 Zn2 N10 171.64(11) . .
N9 Zn2 N10 77.39(11) . .
N7 Zn2 N10 90.88(11) . .
O1 Zn1 N3 178.49(12) . .
O1 Zn1 O5 93.24(10) . .
N3 Zn1 O5 87.73(11) . .
O1 Zn1 N2 102.96(13) . .
N3 Zn1 N2 78.10(14) . .
O5 Zn1 N2 94.64(11) . .
O1 Zn1 N4 101.18(12) . .
N3 Zn1 N4 77.59(13) . .
O5 Zn1 N4 94.49(11) . .
N2 Zn1 N4 153.62(13) . .
O1 Zn1 N5 90.00(11) . .
N3 Zn1 N5 88.89(12) . .
O5 Zn1 N5 172.11(11) . .
N2 Zn1 N5 91.64(12) . .
N4 Zn1 N5 77.81(11) . .

loop_
_geom_bond_atom_site_label_1
_geom_bond_atom_site_label_2
_geom_bond_distance
_geom_bond_site_symmetry_2
C1 N1 1.453(12) .
C1 C21 1.557(14) 2_665
C1 H1C 0.9600 .
C1 H1D 0.9599 .
C1 H1'E 1.1162 .
C1 H1'F 1.5100 .
C1 H1'A 1.3924 .
C2 C3 1.476(9) .
C2 N1 1.478(8) .
C2 H2A 0.9600 .
C2 H2B 0.9600 .
C2 H2'A 1.5276 .
C2 H1'A 1.3593 .
C3 N2 1.472(6) .
C3 H3A 0.9900 .
C3 H3B 0.9900 .
N1 H1A 0.9200 .
N1 H1'A 0.3595 .
C1' N1' 1.450(15) .
C1' C21 1.50(2) 2_665
C1' H1C 1.1640 .
C1' H1D 0.6793 .
C1' H1'E 0.9599 .
C1' H1'F 0.9601 .
C2' N1' 1.478(12) .
C2' H2B 1.3844 .
C2' H2'A 0.9601 .
C2' H2'B 0.9599 .
N1' H1D 1.2041 .
N1' H1'A 0.9200 .
O5W O5A 0.950(11) .
O5A O19A 1.47(2) .
O8W O8A 1.044(16) .
O8W O8B 1.090(16) .
O8A O8B 1.150(19) .
O8A O19A 1.46(3) .
O8A O19W 1.726(16) .
O10W O17W 1.325(14) .
O10W O17A 1.687(17) .
O11W O11A 1.200(17) .
O11W O17W 1.323(17) .
O12W O12A 1.340(15) .
O13W O13A 0.816(14) .
O18W O18A 1.00(3) .
O19W O19A 1.48(2) .
C4 N2 1.478(6) .
C4 C5 1.509(7) .
C4 H4A 0.9900 .
C4 H4B 0.9900 .
C5 N3 1.338(5) .
C5 C6 1.384(6) .
C6 C7 1.375(7) .
C6 H6 0.9500 .
C7 C8 1.386(7) .
C7 H7 0.9500 .
C8 C9 1.404(6) .
C8 H8 0.9500 .
C9 N3 1.331(5) .
C9 C10 1.510(6) .
C10 N4 1.476(5) .
C10 H10A 0.9900 .
C10 H10B 0.9900 .
C11 N4 1.473(5) .
C11 C12 1.517(6) .
C11 H11A 0.9900 .
C11 H11B 0.9900 .
C12 N5 1.472(5) .
C12 H12A 0.9900 .
C12 H12B 0.9900 .
C13 N5 1.490(5) .
C13 C14 1.522(5) .
C13 H13A 0.9900 .
C13 H13B 0.9900 .
C14 C15 1.406(6) .
C14 C27 1.413(5) .
C15 C20 1.435(6) .
C15 C16 1.438(6) .
C16 C17 1.361(6) .
C16 H16 0.9500 .
C17 C18 1.416(7) .
C17 H17 0.9500 .
C18 C19 1.358(7) .
C18 H18 0.9500 .
C19 C20 1.442(6) .
C19 H19 0.9500 .
C20 C21 1.401(6) .
C21 C22 1.412(6) .
C21 C1' 1.50(2) 2_665
C21 C1 1.557(14) 2_665
C22 C23 1.435(6) .
C22 C27 1.439(6) .
C23 C24 1.347(7) .
C23 H23 0.9500 .
C24 C25 1.416(7) .
C24 H24 0.9500 .
C25 C26 1.365(6) .
C25 H25 0.9500 .
C26 C27 1.439(6) .
C26 H26 0.9500 .
C28 N6 1.475(6) .
C28 C48 1.514(6) 2_646
C28 H28A 0.9900 .
C28 H28B 0.9900 .
C29 N6 1.473(5) .
C29 C30 1.514(7) .
C29 H29A 0.9900 .
C29 H29B 0.9900 .
C30 N7 1.478(5) .
C30 H30A 0.9900 .
C30 H30B 0.9900 .
C31 N7 1.482(5) .
C31 C32 1.498(6) .
C31 H31A 0.9900 .
C31 H31B 0.9900 .
C32 N8 1.338(5) .
C32 C33 1.402(6) .
C33 C34 1.381(7) .
C33 H33 0.9500 .
C34 C35 1.387(7) .
C34 H34 0.9500 .
C35 C36 1.378(6) .
C35 H35 0.9500 .
C36 N8 1.329(5) .
C36 C37 1.518(6) .
C37 N9 1.471(6) .
C37 H37A 0.9900 .
C37 H37B 0.9900 .
C38 N9 1.472(5) .
C38 C39 1.516(6) .
C38 H38A 0.9900 .
C38 H38B 0.9900 .
C39 N10 1.478(5) .
C39 H39A 0.9900 .
C39 H39B 0.9900 .
C40 N10 1.479(5) .
C40 C41 1.527(5) .
C40 H40A 0.9900 .
C40 H40B 0.9900 .
C41 C54 1.403(6) .
C41 C42 1.412(6) .
C42 C43 1.430(6) .
C42 C47 1.443(6) .
C43 C44 1.359(6) .
C43 H43 0.9500 .
C44 C45 1.425(8) .
C44 H44 0.9500 .
C45 C46 1.343(8) .
C45 H45 0.9500 .
C46 C47 1.434(7) .
C46 H46 0.9500 .
C47 C48 1.400(7) .
C48 C49 1.410(7) .
C48 C28 1.514(6) 2_646
C49 C50 1.433(7) .
C49 C54 1.446(6) .
C50 C51 1.354(9) .
C50 H50 0.9500 .
C51 C52 1.403(8) .
C51 H51 0.9500 .
C52 C53 1.363(7) .
C52 H52 0.9500 .
C53 C54 1.430(6) .
C53 H53 0.9500 .
N2 Zn1 2.198(4) .
N2 H2C 0.9300 .
N3 Zn1 2.086(3) .
N4 Zn1 2.238(3) .
N4 H4C 0.9300 .
N5 Zn1 2.371(3) .
N5 H5A 0.9300 .
N6 H6A 0.9200 .
N7 Zn2 2.265(3) .
N7 H7A 0.9300 .
N8 Zn2 2.086(3) .
N9 Zn2 2.235(3) .
N9 H9A 0.9300 .
N10 Zn2 2.400(3) .
N10 H10C 0.9300 .
O1 P1 1.525(3) .
O1 Zn1 1.995(3) .
O2 P1 1.506(3) .
O3 P1 1.521(3) .
O3 Zn2 2.101(3) .
O4 P2 1.626(3) .
O4 P1 1.629(3) .
O5 P2 1.508(3) .
O5 Zn1 2.141(3) .
O6 P2 1.511(3) .
O7 P2 1.534(3) .
O7 Zn2 1.993(3) .

loop_
_geom_torsion_atom_site_label_1
_geom_torsion_atom_site_label_2
_geom_torsion_atom_site_label_3
_geom_torsion_atom_site_label_4
_geom_torsion
_geom_torsion_site_symmetry_1
_geom_torsion_site_symmetry_4
N1 C2 C3 N2 40.0(9) . .
C21 C1 N1 C2 -172.0(7) 2_665 .
C3 C2 N1 C1 89.6(9) . .
C21 C1' N1' C2' -170.8(12) 2_665 .
O8B O8W O8A O19A -174.2(19) . .
O8B O8W O8A O19W 130(5) . .
O19A O8A O8B O8W 58(17) . .
O19W O8A O8B O8W -163.6(19) . .
O11A O11W O17W O10W 38(7) . .
O17A O10W O17W O11W -37(8) . .
O8W O8A O19W O19A 64(5) . .
O8B O8A O19W O19A -175(2) . .
O8W O8A O19A O5A 26(3) . .
O8B O8A O19A O5A -29(18) . .
O19W O8A O19A O5A -170(2) . .
O8W O8A O19A O19W -163.4(16) . .
O8B O8A O19A O19W 142(17) . .
O5W O5A O19A O8A -38(4) . .
O5W O5A O19A O19W 178(5) . .
O8A O19W O19A O5A 147(7) . .
N2 C4 C5 N3 27.5(5) . .
N2 C4 C5 C6 -155.9(4) . .
N3 C5 C6 C7 1.8(6) . .
C4 C5 C6 C7 -174.7(4) . .
C5 C6 C7 C8 0.5(6) . .
C6 C7 C8 C9 -1.6(6) . .
C7 C8 C9 N3 0.6(6) . .
C7 C8 C9 C10 177.8(4) . .
N3 C9 C10 N4 -22.5(5) . .
C8 C9 C10 N4 160.2(4) . .
N4 C11 C12 N5 61.3(4) . .
N5 C13 C14 C15 104.7(4) . .
N5 C13 C14 C27 -80.5(5) . .
C27 C14 C15 C20 1.5(6) . .
C13 C14 C15 C20 176.2(4) . .
C27 C14 C15 C16 -176.8(4) . .
C13 C14 C15 C16 -2.1(6) . .
C14 C15 C16 C17 176.0(4) . .
C20 C15 C16 C17 -2.4(6) . .
C15 C16 C17 C18 -0.6(7) . .
C16 C17 C18 C19 3.1(7) . .
C17 C18 C19 C20 -2.5(7) . .
C14 C15 C20 C21 3.1(6) . .
C16 C15 C20 C21 -178.5(4) . .
C14 C15 C20 C19 -175.5(4) . .
C16 C15 C20 C19 2.9(6) . .
C18 C19 C20 C21 -179.1(4) . .
C18 C19 C20 C15 -0.6(6) . .
C15 C20 C21 C22 -5.6(6) . .
C19 C20 C21 C22 173.0(4) . .
C15 C20 C21 C1' 162.1(9) . 2_665
C19 C20 C21 C1' -19.3(11) . 2_665
C15 C20 C21 C1 -174.6(6) . 2_665
C19 C20 C21 C1 4.0(8) . 2_665
C20 C21 C22 C23 -174.0(4) . .
C1' C21 C22 C23 16.5(9) 2_665 .
C1 C21 C22 C23 -5.8(8) 2_665 .
C20 C21 C22 C27 3.5(6) . .
C1' C21 C22 C27 -165.9(8) 2_665 .
C1 C21 C22 C27 171.8(6) 2_665 .
C21 C22 C23 C24 176.8(4) . .
C27 C22 C23 C24 -0.8(6) . .
C22 C23 C24 C25 1.1(7) . .
C23 C24 C25 C26 0.1(7) . .
C24 C25 C26 C27 -1.5(6) . .
C15 C14 C27 C26 175.7(4) . .
C13 C14 C27 C26 0.9(6) . .
C15 C14 C27 C22 -3.5(6) . .
C13 C14 C27 C22 -178.4(3) . .
C25 C26 C27 C14 -177.5(4) . .
C25 C26 C27 C22 1.7(6) . .
C21 C22 C27 C14 1.0(6) . .
C23 C22 C27 C14 178.7(4) . .
C21 C22 C27 C26 -178.3(4) . .
C23 C22 C27 C26 -0.6(6) . .
N6 C29 C30 N7 -52.1(5) . .
N7 C31 C32 N8 -31.6(5) . .
N7 C31 C32 C33 153.2(4) . .
N8 C32 C33 C34 -0.7(6) . .
C31 C32 C33 C34 174.3(4) . .
C32 C33 C34 C35 -0.9(7) . .
C33 C34 C35 C36 0.7(7) . .
C34 C35 C36 N8 1.1(6) . .
C34 C35 C36 C37 -173.6(4) . .
N8 C36 C37 N9 26.5(5) . .
C35 C36 C37 N9 -158.4(4) . .
N9 C38 C39 N10 -61.2(5) . .
N10 C40 C41 C54 -101.1(4) . .
N10 C40 C41 C42 85.0(5) . .
C54 C41 C42 C43 -175.4(4) . .
C40 C41 C42 C43 -1.5(6) . .
C54 C41 C42 C47 2.4(6) . .
C40 C41 C42 C47 176.3(3) . .
C41 C42 C43 C44 176.7(4) . .
C47 C42 C43 C44 -1.1(6) . .
C42 C43 C44 C45 1.9(6) . .
C43 C44 C45 C46 -0.3(7) . .
C44 C45 C46 C47 -2.1(7) . .
C45 C46 C47 C48 -174.2(4) . .
C45 C46 C47 C42 2.8(6) . .
C41 C42 C47 C48 -2.0(6) . .
C43 C42 C47 C48 175.9(4) . .
C41 C42 C47 C46 -179.0(4) . .
C43 C42 C47 C46 -1.1(6) . .
C46 C47 C48 C49 175.6(4) . .
C42 C47 C48 C49 -1.3(6) . .
C46 C47 C48 C28 0.3(7) . 2_646
C42 C47 C48 C28 -176.6(4) . 2_646
C47 C48 C49 C50 -174.4(5) . .
C28 C48 C49 C50 0.9(7) 2_646 .
C47 C48 C49 C54 4.0(7) . .
C28 C48 C49 C54 179.3(4) 2_646 .
C48 C49 C50 C51 177.6(6) . .
C54 C49 C50 C51 -0.8(9) . .
C49 C50 C51 C52 2.5(10) . .
C50 C51 C52 C53 -2.1(10) . .
C51 C52 C53 C54 0.1(8) . .
C42 C41 C54 C53 176.2(4) . .
C40 C41 C54 C53 2.4(6) . .
C42 C41 C54 C49 0.4(6) . .
C40 C41 C54 C49 -173.4(4) . .
C52 C53 C54 C41 -174.5(5) . .
C52 C53 C54 C49 1.4(7) . .
C48 C49 C54 C41 -3.6(6) . .
C50 C49 C54 C41 174.9(4) . .
C48 C49 C54 C53 -179.6(4) . .
C50 C49 C54 C53 -1.1(7) . .
C2 C3 N2 C4 -151.3(5) . .
C2 C3 N2 Zn1 77.8(6) . .
C5 C4 N2 C3 -163.8(4) . .
C5 C4 N2 Zn1 -27.9(4) . .
C8 C9 N3 C5 1.6(6) . .
C10 C9 N3 C5 -175.7(3) . .
C8 C9 N3 Zn1 -171.6(3) . .
C10 C9 N3 Zn1 11.0(4) . .
C6 C5 N3 C9 -2.8(6) . .
C4 C5 N3 C9 174.0(3) . .
C6 C5 N3 Zn1 170.5(3) . .
C4 C5 N3 Zn1 -12.7(4) . .
C12 C11 N4 C10 73.6(4) . .
C12 C11 N4 Zn1 -48.1(4) . .
C9 C10 N4 C11 -98.4(4) . .
C9 C10 N4 Zn1 22.1(4) . .
C11 C12 N5 C13 -166.3(3) . .
C11 C12 N5 Zn1 -39.3(3) . .
C14 C13 N5 C12 -42.3(4) . .
C14 C13 N5 Zn1 -164.8(3) . .
C30 C29 N6 C28 -80.3(5) . .
C48 C28 N6 C29 174.6(4) 2_646 .
C29 C30 N7 C31 161.7(3) . .
C29 C30 N7 Zn2 -68.9(4) . .
C32 C31 N7 C30 169.6(3) . .
C32 C31 N7 Zn2 32.1(4) . .
C35 C36 N8 C32 -2.8(6) . .
C37 C36 N8 C32 172.4(3) . .
C35 C36 N8 Zn2 171.0(3) . .
C37 C36 N8 Zn2 -13.8(4) . .
C33 C32 N8 C36 2.6(6) . .
C31 C32 N8 C36 -172.8(3) . .
C33 C32 N8 Zn2 -171.3(3) . .
C31 C32 N8 Zn2 13.3(4) . .
C36 C37 N9 C38 95.6(4) . .
C36 C37 N9 Zn2 -25.2(4) . .
C39 C38 N9 C37 -72.7(4) . .
C39 C38 N9 Zn2 48.6(4) . .
C38 C39 N10 C40 165.9(3) . .
C38 C39 N10 Zn2 38.9(4) . .
C41 C40 N10 C39 44.1(5) . .
C41 C40 N10 Zn2 166.6(3) . .
Zn2 O3 P1 O2 -102.2(2) . .
Zn2 O3 P1 O1 128.36(19) . .
Zn2 O3 P1 O4 12.4(2) . .
Zn1 O1 P1 O2 138.61(18) . .
Zn1 O1 P1 O3 -90.7(2) . .
Zn1 O1 P1 O4 25.1(2) . .
P2 O4 P1 O2 168.88(18) . .
P2 O4 P1 O3 47.7(2) . .
P2 O4 P1 O1 -72.7(2) . .
Zn1 O5 P2 O6 -91.0(2) . .
Zn1 O5 P2 O7 139.41(17) . .
Zn1 O5 P2 O4 23.9(2) . .
Zn2 O7 P2 O5 -78.6(2) . .
Zn2 O7 P2 O6 150.48(18) . .
Zn2 O7 P2 O4 37.4(2) . .
P1 O4 P2 O5 44.0(2) . .
P1 O4 P2 O6 165.76(19) . .
P1 O4 P2 O7 -75.8(2) . .
P2 O7 Zn2 N8 162.4(14) . .
P2 O7 Zn2 O3 3.2(2) . .
P2 O7 Zn2 N9 99.3(2) . .
P2 O7 Zn2 N7 -93.3(2) . .
P2 O7 Zn2 N10 176.2(2) . .
C36 N8 Zn2 O7 -64.5(16) . .
C32 N8 Zn2 O7 109.6(15) . .
C36 N8 Zn2 O3 94.9(3) . .
C32 N8 Zn2 O3 -91.1(3) . .
C36 N8 Zn2 N9 -0.5(3) . .
C32 N8 Zn2 N9 173.6(3) . .
C36 N8 Zn2 N7 -169.8(3) . .
C32 N8 Zn2 N7 4.2(3) . .
C36 N8 Zn2 N10 -78.2(3) . .
C32 N8 Zn2 N10 95.8(3) . .
P1 O3 Zn2 O7 -33.1(2) . .
P1 O3 Zn2 N8 148.6(2) . .
P1 O3 Zn2 N9 -133.9(2) . .
P1 O3 Zn2 N7 71.4(2) . .
P1 O3 Zn2 N10 -156.2(7) . .
C37 N9 Zn2 O7 -169.9(2) . .
C38 N9 Zn2 O7 66.5(3) . .
C37 N9 Zn2 N8 14.4(3) . .
C38 N9 Zn2 N8 -109.2(3) . .
C37 N9 Zn2 O3 -72.8(3) . .
C38 N9 Zn2 O3 163.5(3) . .
C37 N9 Zn2 N7 37.8(4) . .
C38 N9 Zn2 N7 -85.9(4) . .
C37 N9 Zn2 N10 104.0(3) . .
C38 N9 Zn2 N10 -19.7(3) . .
C30 N7 Zn2 O7 33.6(3) . .
C31 N7 Zn2 O7 164.8(2) . .
C30 N7 Zn2 N8 -151.1(3) . .
C31 N7 Zn2 N8 -19.9(2) . .
C30 N7 Zn2 O3 -63.9(3) . .
C31 N7 Zn2 O3 67.3(2) . .
C30 N7 Zn2 N9 -174.5(3) . .
C31 N7 Zn2 N9 -43.3(4) . .
C30 N7 Zn2 N10 122.3(3) . .
C31 N7 Zn2 N10 -106.5(2) . .
C39 N10 Zn2 O7 -111.4(3) . .
C40 N10 Zn2 O7 121.2(3) . .
C39 N10 Zn2 N8 67.5(3) . .
C40 N10 Zn2 N8 -59.9(3) . .
C39 N10 Zn2 O3 12.2(9) . .
C40 N10 Zn2 O3 -115.2(7) . .
C39 N10 Zn2 N9 -10.6(2) . .
C40 N10 Zn2 N9 -138.0(3) . .
C39 N10 Zn2 N7 144.8(3) . .
C40 N10 Zn2 N7 17.5(3) . .
P1 O1 Zn1 N3 -110(5) . .
P1 O1 Zn1 O5 20.1(2) . .
P1 O1 Zn1 N2 115.7(2) . .
P1 O1 Zn1 N4 -75.1(2) . .
P1 O1 Zn1 N5 -152.7(2) . .
C9 N3 Zn1 O1 36(5) . .
C5 N3 Zn1 O1 -137(4) . .
C9 N3 Zn1 O5 -93.8(3) . .
C5 N3 Zn1 O5 92.8(3) . .
C9 N3 Zn1 N2 171.0(3) . .
C5 N3 Zn1 N2 -2.4(3) . .
C9 N3 Zn1 N4 1.3(3) . .
C5 N3 Zn1 N4 -172.1(3) . .
C9 N3 Zn1 N5 79.1(3) . .
C5 N3 Zn1 N5 -94.3(3) . .
P2 O5 Zn1 O1 -50.2(2) . .
P2 O5 Zn1 N3 128.7(2) . .
P2 O5 Zn1 N2 -153.5(2) . .
P2 O5 Zn1 N4 51.3(2) . .
P2 O5 Zn1 N5 63.9(8) . .
C3 N2 Zn1 O1 -32.0(3) . .
C4 N2 Zn1 O1 -164.3(2) . .
C3 N2 Zn1 N3 149.1(3) . .
C4 N2 Zn1 N3 16.8(3) . .
C3 N2 Zn1 O5 62.4(3) . .
C4 N2 Zn1 O5 -69.9(3) . .
C3 N2 Zn1 N4 172.3(3) . .
C4 N2 Zn1 N4 40.0(4) . .
C3 N2 Zn1 N5 -122.3(3) . .
C4 N2 Zn1 N5 105.3(3) . .
C11 N4 Zn1 O1 -68.4(3) . .
C10 N4 Zn1 O1 167.8(2) . .
C11 N4 Zn1 N3 110.8(3) . .
C10 N4 Zn1 N3 -13.1(2) . .
C11 N4 Zn1 O5 -162.6(2) . .
C10 N4 Zn1 O5 73.6(2) . .
C11 N4 Zn1 N2 87.5(4) . .
C10 N4 Zn1 N2 -36.4(4) . .
C11 N4 Zn1 N5 19.2(2) . .
C10 N4 Zn1 N5 -104.7(3) . .
C12 N5 Zn1 O1 112.6(2) . .
C13 N5 Zn1 O1 -121.0(3) . .
C12 N5 Zn1 N3 -66.4(2) . .
C13 N5 Zn1 N3 60.0(3) . .
C12 N5 Zn1 O5 -1.7(9) . .
C13 N5 Zn1 O5 124.7(8) . .
C12 N5 Zn1 N2 -144.5(2) . .
C13 N5 Zn1 N2 -18.1(3) . .
C12 N5 Zn1 N4 11.1(2) . .
C13 N5 Zn1 N4 137.5(3) . .
